data_7018173
loop_
_publ_author_name
'Liang, Zhenhua'
'Ni, Xufeng'
'Li, Xue'
'Shen, Zhiquan'

_publ_section_title
;
 Synthesis and characterization of benzoxazine-functionalized amine
 bridged bis(phenolate) lanthanide complexes and their application in the
 ring-opening polymerization of cyclic esters.
;
_journal_issue 9
_journal_name_full 'Dalton transactions (Cambridge, England : 2003)'
_journal_page_first 2812
_journal_page_last 2819
_journal_paper_doi 10.1039/c2dt11736c
_journal_volume 41
_journal_year 2012
_chemical_formula_moiety 'C86 H124 N4 Na O8 Yb'
_chemical_formula_sum 'C86 H124 N4 Na O8 Yb'
_chemical_formula_weight 1537.92
_chemical_name_systematic
;
?
;
_space_group_IT_number 15
_symmetry_cell_setting monoclinic
_symmetry_space_group_name_Hall '-C 2yc'
_symmetry_space_group_name_H-M 'C 1 2/c 1'
_atom_sites_solution_hydrogens geom
_atom_sites_solution_primary direct
_atom_sites_solution_secondary difmap
_audit_creation_method SHELXL-97
_cell_angle_alpha 90.00
_cell_angle_beta 117.684(3)
_cell_angle_gamma 90.00
_cell_formula_units_Z 4
_cell_length_a 32.2724(8)
_cell_length_b 12.5414(2)
_cell_length_c 27.4732(6)
_cell_measurement_reflns_used 15341
_cell_measurement_temperature 100(2)
_cell_measurement_theta_max 29.3005
_cell_measurement_theta_min 2.8453
_cell_volume 9846.6(5)
_computing_cell_refinement 'CrysAlis PRO (Oxford Diffraction, 2010)'
_computing_data_collection 'CrysAlis PRO'
_computing_data_reduction 'CrysAlis PRO'
_computing_molecular_graphics 'OLEX2 (Dolomanov et al., 2009)'
_computing_publication_material OLEX2
_computing_structure_refinement 'SHELXL-97 (Sheldrick, 2008)'
_computing_structure_solution 'SHELXS-97 (Sheldrick, 2008)'
_diffrn_ambient_temperature 100(2)
_diffrn_detector_area_resol_mean 10.3592
_diffrn_measured_fraction_theta_full 0.998
_diffrn_measured_fraction_theta_max 0.998
_diffrn_measurement_device_type 'Xcalibur, Atlas, Gemini ultra'
_diffrn_measurement_method '\w scans'
_diffrn_radiation_monochromator graphite
_diffrn_radiation_source 'fine-focus sealed tube'
_diffrn_radiation_type MoK\a
_diffrn_radiation_wavelength 0.71073
_diffrn_reflns_av_R_equivalents 0.0327
_diffrn_reflns_av_sigmaI/netI 0.0391
_diffrn_reflns_limit_h_max 32
_diffrn_reflns_limit_h_min -38
_diffrn_reflns_limit_k_max 12
_diffrn_reflns_limit_k_min -15
_diffrn_reflns_limit_l_max 33
_diffrn_reflns_limit_l_min -29
_diffrn_reflns_number 26085
_diffrn_reflns_theta_full 25.35
_diffrn_reflns_theta_max 25.35
_diffrn_reflns_theta_min 2.85
_exptl_absorpt_coefficient_mu 1.000
_exptl_absorpt_correction_T_max 0.8327
_exptl_absorpt_correction_T_min 0.8026
_exptl_absorpt_correction_type multi-scan
_exptl_absorpt_process_details
;
CrysAlis PRO (Oxford Diffraction, 2010)
;
_exptl_crystal_colour colorless
_exptl_crystal_density_diffrn 1.037
_exptl_crystal_density_method 'not measured'
_exptl_crystal_description block
_exptl_crystal_F_000 3252
_exptl_crystal_size_max 0.23
_exptl_crystal_size_mid 0.22
_exptl_crystal_size_min 0.19
_platon_squeeze_details
;
;
_refine_diff_density_max 0.452
_refine_diff_density_min -0.336
_refine_diff_density_rms 0.083
_refine_ls_extinction_method none
_refine_ls_goodness_of_fit_ref 1.097
_refine_ls_hydrogen_treatment constr
_refine_ls_matrix_type full
_refine_ls_number_parameters 464
_refine_ls_number_reflns 9001
_refine_ls_number_restraints 0
_refine_ls_restrained_S_all 1.097
_refine_ls_R_factor_all 0.0325
_refine_ls_R_factor_gt 0.0283
_refine_ls_shift/su_max 0.002
_refine_ls_shift/su_mean 0.000
_refine_ls_structure_factor_coef Fsqd
_refine_ls_weighting_details 'calc w=1/[\s^2^(Fo^2^)+(0.0420P)^2^+12.2671P] where P=(Fo^2^+2Fc^2^)/3'
_refine_ls_weighting_scheme calc
_refine_ls_wR_factor_gt 0.0790
_refine_ls_wR_factor_ref 0.0813
_reflns_number_gt 8228
_reflns_number_total 9001
_reflns_threshold_expression >2sigma(I)
_cod_data_source_file c2dt11736c.txt
_cod_data_source_block 110505_ybbb2
_cod_original_cell_volume 9846.6(4)
_cod_original_sg_symbol_H-M 'C 2/c'
_cod_database_code 7018173

loop_
_symmetry_equiv_pos_as_xyz
'x, y, z'
'-x, y, -z+1/2'
'x+1/2, y+1/2, z'
'-x+1/2, y+1/2, -z+1/2'
'-x, -y, -z'
'x, -y, z-1/2'
'-x+1/2, -y+1/2, -z'
'x+1/2, -y+1/2, z-1/2'

loop_
_atom_site_label
_atom_site_type_symbol
_atom_site_fract_x
_atom_site_fract_y
_atom_site_fract_z
_atom_site_U_iso_or_equiv
_atom_site_adp_type
_atom_site_occupancy
_atom_site_symmetry_multiplicity
_atom_site_calc_flag
_atom_site_refinement_flags
Yb1 Yb 0.5000 0.913503(12) 0.7500 0.01051(6) Uani 1 2 d S
Na1 Na 0.5000 1.18940(12) 0.7500 0.0211(3) Uani 1 2 d S
O1 O 0.45493(6) 0.80332(15) 0.69085(7) 0.0154(4) Uani 1 1 d .
O2 O 0.55090(6) 1.04346(14) 0.77916(7) 0.0139(4) Uani 1 1 d .
O3 O 0.68541(6) 0.84446(15) 0.68509(8) 0.0202(4) Uani 1 1 d .
O4 O 0.47075(7) 1.29727(18) 0.79497(10) 0.0362(6) Uani 1 1 d .
N1 N 0.53002(7) 0.91278(17) 0.67996(9) 0.0130(5) Uani 1 1 d .
N2 N 0.62797(7) 0.73069(19) 0.69171(9) 0.0193(5) Uani 1 1 d .
C1 C 0.45034(8) 0.7440(2) 0.64812(10) 0.0158(6) Uani 1 1 d .
C2 C 0.42637(8) 0.6454(2) 0.63516(11) 0.0179(6) Uani 1 1 d .
C3 C 0.42628(9) 0.5858(2) 0.59188(13) 0.0238(7) Uani 1 1 d .
H3 H 0.4110 0.5186 0.5836 0.029 Uiso 1 1 calc R
C4 C 0.44739(9) 0.6197(3) 0.56035(13) 0.0255(7) Uani 1 1 d .
C5 C 0.46857(9) 0.7190(2) 0.57244(11) 0.0219(6) Uani 1 1 d .
H5 H 0.4825 0.7453 0.5510 0.026 Uiso 1 1 calc R
C6 C 0.47007(8) 0.7812(2) 0.61510(11) 0.0171(6) Uani 1 1 d .
C7 C 0.40100(10) 0.6065(2) 0.66701(12) 0.0211(6) Uani 1 1 d .
C8 C 0.43667(10) 0.5870(2) 0.72746(13) 0.0231(6) Uani 1 1 d .
H8B H 0.4201 0.5767 0.7492 0.035 Uiso 1 1 calc R
H8C H 0.4575 0.6488 0.7416 0.035 Uiso 1 1 calc R
H8A H 0.4551 0.5232 0.7301 0.035 Uiso 1 1 calc R
C9 C 0.36430(9) 0.6893(2) 0.66264(12) 0.0226(6) Uani 1 1 d .
H9A H 0.3400 0.6947 0.6243 0.034 Uiso 1 1 calc R
H9C H 0.3794 0.7588 0.6751 0.034 Uiso 1 1 calc R
H9B H 0.3501 0.6670 0.6857 0.034 Uiso 1 1 calc R
C10 C 0.37494(11) 0.5012(2) 0.64394(14) 0.0294(7) Uani 1 1 d .
H10A H 0.3529 0.5102 0.6049 0.044 Uiso 1 1 calc R
H10C H 0.3577 0.4812 0.6640 0.044 Uiso 1 1 calc R
H10B H 0.3975 0.4452 0.6482 0.044 Uiso 1 1 calc R
C11 C 0.44665(11) 0.5523(3) 0.51456(15) 0.0360(8) Uani 1 1 d .
H11B H 0.4379 0.4791 0.5182 0.054 Uiso 1 1 calc R
H11C H 0.4778 0.5525 0.5166 0.054 Uiso 1 1 calc R
H11A H 0.4238 0.5815 0.4791 0.054 Uiso 1 1 calc R
C12 C 0.49065(9) 0.8916(2) 0.62402(10) 0.0165(6) Uani 1 1 d .
H12A H 0.5019 0.9044 0.5966 0.020 Uiso 1 1 calc R
H12B H 0.4654 0.9437 0.6168 0.020 Uiso 1 1 calc R
C13 C 0.54884(9) 1.0199(2) 0.67720(10) 0.0147(5) Uani 1 1 d .
H13B H 0.5245 1.0741 0.6708 0.018 Uiso 1 1 calc R
H13A H 0.5552 1.0214 0.6453 0.018 Uiso 1 1 calc R
C14 C 0.59279(9) 1.0503(2) 0.72786(11) 0.0137(5) Uani 1 1 d .
C15 C 0.63342(9) 1.0717(2) 0.72408(12) 0.0184(6) Uani 1 1 d .
H15 H 0.6335 1.0630 0.6898 0.022 Uiso 1 1 calc R
C16 C 0.67378(9) 1.1056(2) 0.76932(13) 0.0219(6) Uani 1 1 d .
C17 C 0.67253(9) 1.1150(2) 0.81908(12) 0.0217(6) Uani 1 1 d .
H17 H 0.7002 1.1374 0.8505 0.026 Uiso 1 1 calc R
C18 C 0.63277(9) 1.0934(2) 0.82543(11) 0.0177(6) Uani 1 1 d .
C19 C 0.59157(9) 1.0612(2) 0.77804(11) 0.0133(5) Uani 1 1 d .
C20 C 0.63444(10) 1.1015(2) 0.88201(11) 0.0226(6) Uani 1 1 d .
C21 C 0.63012(10) 0.9890(3) 0.90123(12) 0.0275(7) Uani 1 1 d .
H21A H 0.6017 0.9548 0.8732 0.041 Uiso 1 1 calc R
H21C H 0.6284 0.9937 0.9358 0.041 Uiso 1 1 calc R
H21B H 0.6575 0.9466 0.9069 0.041 Uiso 1 1 calc R
C22 C 0.59511(10) 1.1733(3) 0.88021(12) 0.0272(7) Uani 1 1 d .
H22B H 0.5954 1.2416 0.8630 0.041 Uiso 1 1 calc R
H22C H 0.6000 1.1859 0.9177 0.041 Uiso 1 1 calc R
H22A H 0.5648 1.1382 0.8588 0.041 Uiso 1 1 calc R
C23 C 0.68085(11) 1.1490(3) 0.92530(13) 0.0394(9) Uani 1 1 d .
H23A H 0.7068 1.1031 0.9293 0.059 Uiso 1 1 calc R
H23C H 0.6804 1.1541 0.9606 0.059 Uiso 1 1 calc R
H23B H 0.6850 1.2203 0.9136 0.059 Uiso 1 1 calc R
C24 C 0.71773(10) 1.1312(3) 0.76518(14) 0.0328(8) Uani 1 1 d .
H24A H 0.7225 1.0773 0.7424 0.049 Uiso 1 1 calc R
H24C H 0.7446 1.1312 0.8020 0.049 Uiso 1 1 calc R
H24B H 0.7146 1.2016 0.7484 0.049 Uiso 1 1 calc R
C25 C 0.56607(9) 0.8287(2) 0.69789(11) 0.0154(5) Uani 1 1 d .
H25A H 0.5520 0.7623 0.7032 0.018 Uiso 1 1 calc R
H25B H 0.5916 0.8494 0.7343 0.018 Uiso 1 1 calc R
C26 C 0.58815(9) 0.8026(2) 0.66053(11) 0.0179(6) Uani 1 1 d .
H26A H 0.5650 0.7674 0.6264 0.022 Uiso 1 1 calc R
H26B H 0.5991 0.8687 0.6504 0.022 Uiso 1 1 calc R
C27 C 0.67090(9) 0.7876(2) 0.72092(11) 0.0208(6) Uani 1 1 d .
H27A H 0.6958 0.7367 0.7438 0.025 Uiso 1 1 calc R
H27B H 0.6674 0.8395 0.7459 0.025 Uiso 1 1 calc R
C28 C 0.63508(10) 0.6472(2) 0.65901(13) 0.0236(6) Uani 1 1 d .
H28A H 0.6043 0.6175 0.6327 0.028 Uiso 1 1 calc R
H28B H 0.6537 0.5888 0.6837 0.028 Uiso 1 1 calc R
C29 C 0.65986(9) 0.6877(2) 0.62753(11) 0.0187(6) Uani 1 1 d .
C30 C 0.68361(8) 0.7852(2) 0.64190(11) 0.0170(6) Uani 1 1 d .
C31 C 0.70615(8) 0.8261(2) 0.61258(11) 0.0179(6) Uani 1 1 d .
C32 C 0.70513(9) 0.7620(2) 0.57042(11) 0.0197(6) Uani 1 1 d .
H32 H 0.7206 0.7871 0.5505 0.024 Uiso 1 1 calc R
C33 C 0.68267(9) 0.6634(2) 0.55590(11) 0.0214(6) Uani 1 1 d .
C34 C 0.66000(9) 0.6289(2) 0.58476(11) 0.0207(6) Uani 1 1 d .
H34 H 0.6439 0.5627 0.5751 0.025 Uiso 1 1 calc R
C35 C 0.68211(12) 0.6001(3) 0.50918(13) 0.0325(8) Uani 1 1 d .
H35B H 0.6766 0.5247 0.5137 0.049 Uiso 1 1 calc R
H35C H 0.7123 0.6078 0.5091 0.049 Uiso 1 1 calc R
H35A H 0.6571 0.6265 0.4743 0.049 Uiso 1 1 calc R
C36 C 0.73037(9) 0.9355(2) 0.62584(12) 0.0206(6) Uani 1 1 d .
C37 C 0.77175(10) 0.9343(3) 0.68437(12) 0.0273(7) Uani 1 1 d .
H37A H 0.7602 0.9190 0.7109 0.041 Uiso 1 1 calc R
H37C H 0.7872 1.0041 0.6926 0.041 Uiso 1 1 calc R
H37B H 0.7942 0.8792 0.6868 0.041 Uiso 1 1 calc R
C38 C 0.74973(10) 0.9650(3) 0.58608(13) 0.0276(7) Uani 1 1 d .
H38B H 0.7733 0.9125 0.5892 0.041 Uiso 1 1 calc R
H38C H 0.7641 1.0359 0.5953 0.041 Uiso 1 1 calc R
H38A H 0.7242 0.9654 0.5483 0.041 Uiso 1 1 calc R
C39 C 0.69513(11) 1.0232(2) 0.62070(14) 0.0290(7) Uani 1 1 d .
H39A H 0.6700 1.0259 0.5827 0.044 Uiso 1 1 calc R
H39C H 0.7112 1.0922 0.6306 0.044 Uiso 1 1 calc R
H39B H 0.6818 1.0072 0.6455 0.044 Uiso 1 1 calc R
C40 C 0.49658(15) 1.3583(4) 0.8438(2) 0.0668(14) Uani 1 1 d .
H40B H 0.5159 1.4125 0.8375 0.080 Uiso 1 1 calc R
H40A H 0.5176 1.3112 0.8742 0.080 Uiso 1 1 calc R
C41 C 0.46249(18) 1.4111(4) 0.8581(2) 0.0717(15) Uani 1 1 d .
H41A H 0.4598 1.4881 0.8491 0.086 Uiso 1 1 calc R
H41B H 0.4717 1.4025 0.8976 0.086 Uiso 1 1 calc R
C42 C 0.41737(17) 1.3541(4) 0.8231(3) 0.0817(18) Uani 1 1 d .
H42A H 0.4136 1.2912 0.8425 0.098 Uiso 1 1 calc R
H42B H 0.3902 1.4022 0.8127 0.098 Uiso 1 1 calc R
C43 C 0.42238(12) 1.3220(3) 0.77477(17) 0.0421(9) Uani 1 1 d .
H43A H 0.4027 1.2589 0.7569 0.050 Uiso 1 1 calc R
H43B H 0.4130 1.3808 0.7477 0.050 Uiso 1 1 calc R

loop_
_atom_site_aniso_label
_atom_site_aniso_U_11
_atom_site_aniso_U_22
_atom_site_aniso_U_33
_atom_site_aniso_U_23
_atom_site_aniso_U_13
_atom_site_aniso_U_12
Yb1 0.01023(9) 0.01083(9) 0.01106(9) 0.000 0.00544(6) 0.000
Na1 0.0215(8) 0.0137(8) 0.0313(9) 0.000 0.0151(7) 0.000
O1 0.0158(9) 0.0164(10) 0.0166(9) -0.0040(8) 0.0098(7) -0.0032(8)
O2 0.0125(8) 0.0139(9) 0.0169(9) -0.0014(8) 0.0082(7) -0.0018(7)
O3 0.0205(9) 0.0231(11) 0.0220(10) -0.0061(8) 0.0142(8) -0.0046(8)
O4 0.0342(12) 0.0319(13) 0.0517(15) -0.0147(11) 0.0278(11) -0.0031(10)
N1 0.0101(10) 0.0142(11) 0.0128(11) -0.0030(9) 0.0036(8) -0.0035(9)
N2 0.0155(11) 0.0229(13) 0.0214(12) -0.0002(10) 0.0103(9) 0.0015(10)
C1 0.0100(11) 0.0188(14) 0.0170(13) -0.0041(11) 0.0050(10) 0.0009(11)
C2 0.0102(12) 0.0184(15) 0.0239(14) -0.0050(12) 0.0070(11) -0.0010(11)
C3 0.0151(13) 0.0238(16) 0.0329(16) -0.0128(13) 0.0113(12) -0.0067(12)
C4 0.0153(13) 0.0322(17) 0.0292(16) -0.0172(14) 0.0105(12) -0.0057(13)
C5 0.0166(13) 0.0326(17) 0.0182(14) -0.0084(12) 0.0095(11) -0.0049(12)
C6 0.0103(12) 0.0209(15) 0.0174(13) -0.0055(11) 0.0043(10) -0.0033(11)
C7 0.0189(14) 0.0176(15) 0.0311(16) -0.0073(12) 0.0152(12) -0.0048(11)
C8 0.0221(14) 0.0165(15) 0.0342(17) -0.0032(13) 0.0161(13) -0.0033(12)
C9 0.0158(13) 0.0250(16) 0.0296(16) -0.0059(13) 0.0128(12) -0.0041(12)
C10 0.0271(16) 0.0247(17) 0.0447(19) -0.0122(15) 0.0236(15) -0.0117(13)
C11 0.0294(17) 0.045(2) 0.042(2) -0.0260(17) 0.0231(15) -0.0125(15)
C12 0.0148(13) 0.0232(16) 0.0116(13) -0.0024(11) 0.0062(10) -0.0038(11)
C13 0.0168(13) 0.0155(14) 0.0130(13) -0.0004(11) 0.0078(10) -0.0023(11)
C14 0.0145(12) 0.0106(13) 0.0153(13) -0.0006(10) 0.0061(10) -0.0021(10)
C15 0.0205(14) 0.0165(15) 0.0215(14) -0.0026(11) 0.0126(12) -0.0029(11)
C16 0.0166(13) 0.0192(15) 0.0316(16) -0.0050(12) 0.0128(12) -0.0041(11)
C17 0.0128(13) 0.0248(16) 0.0233(15) -0.0072(12) 0.0047(11) -0.0056(12)
C18 0.0170(13) 0.0160(14) 0.0176(14) -0.0020(11) 0.0060(11) -0.0001(11)
C19 0.0120(12) 0.0094(13) 0.0182(13) 0.0005(10) 0.0067(10) 0.0002(10)
C20 0.0189(14) 0.0307(17) 0.0156(14) -0.0057(12) 0.0059(11) -0.0060(12)
C21 0.0238(15) 0.0377(19) 0.0179(14) 0.0056(13) 0.0071(12) 0.0031(14)
C22 0.0342(16) 0.0291(17) 0.0234(15) -0.0098(13) 0.0178(13) -0.0052(14)
C23 0.0312(17) 0.063(3) 0.0218(16) -0.0155(16) 0.0105(14) -0.0213(17)
C24 0.0215(15) 0.042(2) 0.0399(19) -0.0165(16) 0.0182(14) -0.0145(15)
C25 0.0155(12) 0.0149(14) 0.0160(13) 0.0000(11) 0.0075(10) -0.0012(11)
C26 0.0151(13) 0.0232(15) 0.0167(13) 0.0000(12) 0.0085(11) -0.0002(12)
C27 0.0162(13) 0.0294(17) 0.0197(14) 0.0013(12) 0.0107(11) 0.0020(12)
C28 0.0250(15) 0.0199(16) 0.0322(16) -0.0012(13) 0.0187(13) 0.0014(12)
C29 0.0132(12) 0.0200(15) 0.0220(14) 0.0034(12) 0.0076(11) 0.0051(11)
C30 0.0108(12) 0.0220(15) 0.0167(13) -0.0008(11) 0.0051(10) 0.0029(11)
C31 0.0104(12) 0.0226(15) 0.0175(13) 0.0024(12) 0.0039(10) 0.0028(11)
C32 0.0143(12) 0.0288(16) 0.0153(13) 0.0032(12) 0.0065(10) 0.0036(12)
C33 0.0189(13) 0.0263(16) 0.0166(14) -0.0020(12) 0.0062(11) 0.0041(12)
C34 0.0169(13) 0.0180(14) 0.0231(15) -0.0036(12) 0.0057(11) 0.0003(12)
C35 0.0368(18) 0.036(2) 0.0266(17) -0.0104(14) 0.0164(14) -0.0025(15)
C36 0.0167(13) 0.0247(16) 0.0221(15) 0.0002(12) 0.0105(12) -0.0016(12)
C37 0.0220(15) 0.0360(19) 0.0243(16) -0.0053(14) 0.0111(13) -0.0103(13)
C38 0.0274(15) 0.0325(18) 0.0273(16) -0.0001(14) 0.0166(13) -0.0073(14)
C39 0.0302(16) 0.0232(17) 0.0377(18) 0.0014(14) 0.0192(14) -0.0001(14)
C40 0.051(2) 0.078(3) 0.064(3) -0.037(3) 0.020(2) 0.008(2)
C41 0.082(3) 0.072(3) 0.082(4) -0.029(3) 0.055(3) -0.003(3)
C42 0.077(3) 0.072(3) 0.139(5) -0.043(3) 0.087(4) -0.021(3)
C43 0.0330(18) 0.0176(17) 0.079(3) 0.0002(17) 0.0289(19) -0.0004(14)

loop_
_atom_type_symbol
_atom_type_description
_atom_type_scat_dispersion_real
_atom_type_scat_dispersion_imag
_atom_type_scat_source
C C 0.0033 0.0016 'International Tables Vol C Tables 4.2.6.8 and 6.1.1.4'
H H 0.0000 0.0000 'International Tables Vol C Tables 4.2.6.8 and 6.1.1.4'
N N 0.0061 0.0033 'International Tables Vol C Tables 4.2.6.8 and 6.1.1.4'
Na Na 0.0362 0.0249 'International Tables Vol C Tables 4.2.6.8 and 6.1.1.4'
O O 0.0106 0.0060 'International Tables Vol C Tables 4.2.6.8 and 6.1.1.4'
Yb Yb -0.3850 5.5486 'International Tables Vol C Tables 4.2.6.8 and 6.1.1.4'

loop_
_geom_angle_atom_site_label_1
_geom_angle_atom_site_label_2
_geom_angle_atom_site_label_3
_geom_angle
_geom_angle_site_symmetry_1
_geom_angle_site_symmetry_3
O1 Yb1 O1 98.37(10) . 2_656
O1 Yb1 O2 154.29(7) . .
O1 Yb1 O2 94.25(7) 2_656 .
O1 Yb1 O2 94.25(7) . 2_656
O1 Yb1 O2 154.28(7) 2_656 2_656
O2 Yb1 O2 83.52(9) . 2_656
O1 Yb1 N1 102.29(7) . 2_656
O1 Yb1 N1 77.43(7) 2_656 2_656
O2 Yb1 N1 102.27(7) . 2_656
O2 Yb1 N1 78.04(7) 2_656 2_656
O1 Yb1 N1 77.43(7) . .
O1 Yb1 N1 102.30(7) 2_656 .
O2 Yb1 N1 78.04(7) . .
O2 Yb1 N1 102.28(7) 2_656 .
N1 Yb1 N1 179.59(10) 2_656 .
O1 Yb1 Na1 130.81(5) . .
O1 Yb1 Na1 130.81(5) 2_656 .
O2 Yb1 Na1 41.76(5) . .
O2 Yb1 Na1 41.76(5) 2_656 .
N1 Yb1 Na1 90.21(5) 2_656 .
N1 Yb1 Na1 90.20(5) . .
O4 Na1 O4 108.26(14) . 2_656
O4 Na1 O2 104.19(7) . 2_656
O4 Na1 O2 132.23(8) 2_656 2_656
O4 Na1 O2 132.23(8) . .
O4 Na1 O2 104.20(7) 2_656 .
O2 Na1 O2 76.97(10) 2_656 .
O4 Na1 C19 138.00(8) . .
O4 Na1 C19 81.88(7) 2_656 .
O2 Na1 C19 96.60(8) 2_656 .
O2 Na1 C19 23.21(6) . .
O4 Na1 C19 81.87(7) . 2_656
O4 Na1 C19 138.00(8) 2_656 2_656
O2 Na1 C19 23.21(6) 2_656 2_656
O2 Na1 C19 96.60(8) . 2_656
C19 Na1 C19 118.19(10) . 2_656
O4 Na1 Yb1 125.87(7) . .
O4 Na1 Yb1 125.87(7) 2_656 .
O2 Na1 Yb1 38.48(5) 2_656 .
O2 Na1 Yb1 38.48(5) . .
C19 Na1 Yb1 59.10(5) . .
C19 Na1 Yb1 59.10(5) 2_656 .
C1 O1 Yb1 142.52(15) . .
C19 O2 Yb1 133.66(16) . .
C19 O2 Na1 113.57(15) . .
Yb1 O2 Na1 99.76(7) . .
C30 O3 C27 114.8(2) . .
C43 O4 C40 107.7(3) . .
C43 O4 Na1 124.4(2) . .
C40 O4 Na1 127.7(2) . .
C25 N1 C13 112.6(2) . .
C25 N1 C12 112.2(2) . .
C13 N1 C12 106.3(2) . .
C25 N1 Yb1 105.69(15) . .
C13 N1 Yb1 110.20(15) . .
C12 N1 Yb1 109.91(15) . .
C27 N2 C28 108.3(2) . .
C27 N2 C26 112.1(2) . .
C28 N2 C26 115.0(2) . .
O1 C1 C6 118.8(2) . .
O1 C1 C2 122.1(2) . .
C6 C1 C2 119.1(2) . .
C3 C2 C1 117.7(3) . .
C3 C2 C7 121.6(2) . .
C1 C2 C7 120.7(2) . .
C4 C3 C2 123.7(3) . .
C4 C3 H3 118.1 . .
C2 C3 H3 118.1 . .
C5 C4 C3 117.0(3) . .
C5 C4 C11 121.3(3) . .
C3 C4 C11 121.7(3) . .
C4 C5 C6 121.8(3) . .
C4 C5 H5 119.1 . .
C6 C5 H5 119.1 . .
C5 C6 C1 120.6(3) . .
C5 C6 C12 119.5(2) . .
C1 C6 C12 119.8(2) . .
C2 C7 C10 112.0(2) . .
C2 C7 C9 109.8(2) . .
C10 C7 C9 107.1(2) . .
C2 C7 C8 109.7(2) . .
C10 C7 C8 107.5(2) . .
C9 C7 C8 110.8(2) . .
C7 C8 H8B 109.5 . .
C7 C8 H8C 109.5 . .
H8B C8 H8C 109.5 . .
C7 C8 H8A 109.5 . .
H8B C8 H8A 109.5 . .
H8C C8 H8A 109.5 . .
C7 C9 H9A 109.5 . .
C7 C9 H9C 109.5 . .
H9A C9 H9C 109.5 . .
C7 C9 H9B 109.5 . .
H9A C9 H9B 109.5 . .
H9C C9 H9B 109.5 . .
C7 C10 H10A 109.5 . .
C7 C10 H10C 109.5 . .
H10A C10 H10C 109.5 . .
C7 C10 H10B 109.5 . .
H10A C10 H10B 109.5 . .
H10C C10 H10B 109.5 . .
C4 C11 H11B 109.5 . .
C4 C11 H11C 109.5 . .
H11B C11 H11C 109.5 . .
C4 C11 H11A 109.5 . .
H11B C11 H11A 109.5 . .
H11C C11 H11A 109.5 . .
N1 C12 C6 115.5(2) . .
N1 C12 H12A 108.4 . .
C6 C12 H12A 108.4 . .
N1 C12 H12B 108.4 . .
C6 C12 H12B 108.4 . .
H12A C12 H12B 107.5 . .
N1 C13 C14 114.4(2) . .
N1 C13 H13B 108.7 . .
C14 C13 H13B 108.7 . .
N1 C13 H13A 108.7 . .
C14 C13 H13A 108.7 . .
H13B C13 H13A 107.6 . .
C15 C14 C19 120.8(2) . .
C15 C14 C13 119.8(2) . .
C19 C14 C13 119.3(2) . .
C16 C15 C14 121.3(3) . .
C16 C15 H15 119.4 . .
C14 C15 H15 119.4 . .
C15 C16 C17 117.6(3) . .
C15 C16 C24 121.5(3) . .
C17 C16 C24 120.9(3) . .
C16 C17 C18 123.6(2) . .
C16 C17 H17 118.2 . .
C18 C17 H17 118.2 . .
C17 C18 C19 117.6(3) . .
C17 C18 C20 120.7(2) . .
C19 C18 C20 121.7(2) . .
O2 C19 C14 118.6(2) . .
O2 C19 C18 122.3(2) . .
C14 C19 C18 119.1(2) . .
O2 C19 Na1 43.22(11) . .
C14 C19 Na1 105.23(16) . .
C18 C19 Na1 117.04(17) . .
C18 C20 C21 108.8(2) . .
C18 C20 C23 111.9(2) . .
C21 C20 C23 107.6(3) . .
C18 C20 C22 111.5(2) . .
C21 C20 C22 110.1(2) . .
C23 C20 C22 106.9(3) . .
C20 C21 H21A 109.5 . .
C20 C21 H21C 109.5 . .
H21A C21 H21C 109.5 . .
C20 C21 H21B 109.5 . .
H21A C21 H21B 109.5 . .
H21C C21 H21B 109.5 . .
C20 C22 H22B 109.5 . .
C20 C22 H22C 109.5 . .
H22B C22 H22C 109.5 . .
C20 C22 H22A 109.5 . .
H22B C22 H22A 109.5 . .
H22C C22 H22A 109.5 . .
C20 C23 H23A 109.5 . .
C20 C23 H23C 109.5 . .
H23A C23 H23C 109.5 . .
C20 C23 H23B 109.5 . .
H23A C23 H23B 109.5 . .
H23C C23 H23B 109.5 . .
C16 C24 H24A 109.5 . .
C16 C24 H24C 109.5 . .
H24A C24 H24C 109.5 . .
C16 C24 H24B 109.5 . .
H24A C24 H24B 109.5 . .
H24C C24 H24B 109.5 . .
N1 C25 C26 117.9(2) . .
N1 C25 H25A 107.8 . .
C26 C25 H25A 107.8 . .
N1 C25 H25B 107.8 . .
C26 C25 H25B 107.8 . .
H25A C25 H25B 107.2 . .
N2 C26 C25 107.0(2) . .
N2 C26 H26A 110.3 . .
C25 C26 H26A 110.3 . .
N2 C26 H26B 110.3 . .
C25 C26 H26B 110.3 . .
H26A C26 H26B 108.6 . .
N2 C27 O3 113.4(2) . .
N2 C27 H27A 108.9 . .
O3 C27 H27A 108.9 . .
N2 C27 H27B 108.9 . .
O3 C27 H27B 108.9 . .
H27A C27 H27B 107.7 . .
N2 C28 C29 112.6(2) . .
N2 C28 H28A 109.1 . .
C29 C28 H28A 109.1 . .
N2 C28 H28B 109.1 . .
C29 C28 H28B 109.1 . .
H28A C28 H28B 107.8 . .
C34 C29 C30 119.1(3) . .
C34 C29 C28 121.0(3) . .
C30 C29 C28 119.9(3) . .
O3 C30 C29 120.8(2) . .
O3 C30 C31 118.0(2) . .
C29 C30 C31 121.1(3) . .
C32 C31 C30 116.4(3) . .
C32 C31 C36 121.6(2) . .
C30 C31 C36 122.0(2) . .
C33 C32 C31 123.8(3) . .
C33 C32 H32 118.1 . .
C31 C32 H32 118.1 . .
C34 C33 C32 117.3(3) . .
C34 C33 C35 121.9(3) . .
C32 C33 C35 120.7(3) . .
C33 C34 C29 122.2(3) . .
C33 C34 H34 118.9 . .
C29 C34 H34 118.9 . .
C33 C35 H35B 109.5 . .
C33 C35 H35C 109.5 . .
H35B C35 H35C 109.5 . .
C33 C35 H35A 109.5 . .
H35B C35 H35A 109.5 . .
H35C C35 H35A 109.5 . .
C38 C36 C31 112.1(2) . .
C38 C36 C39 106.9(2) . .
C31 C36 C39 110.1(2) . .
C38 C36 C37 107.6(2) . .
C31 C36 C37 109.7(2) . .
C39 C36 C37 110.3(3) . .
C36 C37 H37A 109.5 . .
C36 C37 H37C 109.5 . .
H37A C37 H37C 109.5 . .
C36 C37 H37B 109.5 . .
H37A C37 H37B 109.5 . .
H37C C37 H37B 109.5 . .
C36 C38 H38B 109.5 . .
C36 C38 H38C 109.5 . .
H38B C38 H38C 109.5 . .
C36 C38 H38A 109.5 . .
H38B C38 H38A 109.5 . .
H38C C38 H38A 109.5 . .
C36 C39 H39A 109.5 . .
C36 C39 H39C 109.5 . .
H39A C39 H39C 109.5 . .
C36 C39 H39B 109.5 . .
H39A C39 H39B 109.5 . .
H39C C39 H39B 109.5 . .
O4 C40 C41 107.8(3) . .
O4 C40 H40B 110.1 . .
C41 C40 H40B 110.1 . .
O4 C40 H40A 110.1 . .
C41 C40 H40A 110.1 . .
H40B C40 H40A 108.5 . .
C40 C41 C42 103.7(4) . .
C40 C41 H41A 111.0 . .
C42 C41 H41A 111.0 . .
C40 C41 H41B 111.0 . .
C42 C41 H41B 111.0 . .
H41A C41 H41B 109.0 . .
C43 C42 C41 103.2(3) . .
C43 C42 H42A 111.1 . .
C41 C42 H42A 111.1 . .
C43 C42 H42B 111.1 . .
C41 C42 H42B 111.1 . .
H42A C42 H42B 109.1 . .
O4 C43 C42 105.6(3) . .
O4 C43 H43A 110.6 . .
C42 C43 H43A 110.6 . .
O4 C43 H43B 110.6 . .
C42 C43 H43B 110.6 . .
H43A C43 H43B 108.8 . .

loop_
_geom_bond_atom_site_label_1
_geom_bond_atom_site_label_2
_geom_bond_distance
_geom_bond_site_symmetry_2
Yb1 O1 2.1142(17) .
Yb1 O1 2.1143(17) 2_656
Yb1 O2 2.1849(17) .
Yb1 O2 2.1849(17) 2_656
Yb1 N1 2.525(2) 2_656
Yb1 N1 2.525(2) .
Yb1 Na1 3.4602(15) .
Na1 O4 2.309(2) .
Na1 O4 2.309(2) 2_656
Na1 O2 2.338(2) 2_656
Na1 O2 2.338(2) .
Na1 C19 3.130(3) .
Na1 C19 3.130(3) 2_656
O1 C1 1.339(3) .
O2 C19 1.346(3) .
O3 C30 1.378(3) .
O3 C27 1.457(3) .
O4 C43 1.427(4) .
O4 C40 1.428(5) .
N1 C25 1.475(3) .
N1 C13 1.490(3) .
N1 C12 1.494(3) .
N2 C27 1.428(3) .
N2 C28 1.466(4) .
N2 C26 1.475(3) .
C1 C6 1.408(4) .
C1 C2 1.414(4) .
C2 C3 1.403(4) .
C2 C7 1.529(4) .
C3 C4 1.394(4) .
C3 H3 0.9500 .
C4 C5 1.385(4) .
C4 C11 1.507(4) .
C5 C6 1.390(4) .
C5 H5 0.9500 .
C6 C12 1.506(4) .
C7 C10 1.535(4) .
C7 C9 1.537(4) .
C7 C8 1.538(4) .
C8 H8B 0.9800 .
C8 H8C 0.9800 .
C8 H8A 0.9800 .
C9 H9A 0.9800 .
C9 H9C 0.9800 .
C9 H9B 0.9800 .
C10 H10A 0.9800 .
C10 H10C 0.9800 .
C10 H10B 0.9800 .
C11 H11B 0.9800 .
C11 H11C 0.9800 .
C11 H11A 0.9800 .
C12 H12A 0.9900 .
C12 H12B 0.9900 .
C13 C14 1.503(3) .
C13 H13B 0.9900 .
C13 H13A 0.9900 .
C14 C15 1.389(4) .
C14 C19 1.404(4) .
C15 C16 1.385(4) .
C15 H15 0.9500 .
C16 C17 1.392(4) .
C16 C24 1.509(4) .
C17 C18 1.399(4) .
C17 H17 0.9500 .
C18 C19 1.420(4) .
C18 C20 1.533(4) .
C20 C21 1.536(4) .
C20 C23 1.536(4) .
C20 C22 1.538(4) .
C21 H21A 0.9800 .
C21 H21C 0.9800 .
C21 H21B 0.9800 .
C22 H22B 0.9800 .
C22 H22C 0.9800 .
C22 H22A 0.9800 .
C23 H23A 0.9800 .
C23 H23C 0.9800 .
C23 H23B 0.9800 .
C24 H24A 0.9800 .
C24 H24C 0.9800 .
C24 H24B 0.9800 .
C25 C26 1.532(4) .
C25 H25A 0.9900 .
C25 H25B 0.9900 .
C26 H26A 0.9900 .
C26 H26B 0.9900 .
C27 H27A 0.9900 .
C27 H27B 0.9900 .
C28 C29 1.513(4) .
C28 H28A 0.9900 .
C28 H28B 0.9900 .
C29 C34 1.389(4) .
C29 C30 1.399(4) .
C30 C31 1.409(4) .
C31 C32 1.397(4) .
C31 C36 1.538(4) .
C32 C33 1.395(4) .
C32 H32 0.9500 .
C33 C34 1.374(4) .
C33 C35 1.502(4) .
C34 H34 0.9500 .
C35 H35B 0.9800 .
C35 H35C 0.9800 .
C35 H35A 0.9800 .
C36 C38 1.534(4) .
C36 C39 1.540(4) .
C36 C37 1.541(4) .
C37 H37A 0.9800 .
C37 H37C 0.9800 .
C37 H37B 0.9800 .
C38 H38B 0.9800 .
C38 H38C 0.9800 .
C38 H38A 0.9800 .
C39 H39A 0.9800 .
C39 H39C 0.9800 .
C39 H39B 0.9800 .
C40 C41 1.485(6) .
C40 H40B 0.9900 .
C40 H40A 0.9900 .
C41 C42 1.501(7) .
C41 H41A 0.9900 .
C41 H41B 0.9900 .
C42 C43 1.467(6) .
C42 H42A 0.9900 .
C42 H42B 0.9900 .
C43 H43A 0.9900 .
C43 H43B 0.9900 .

loop_
_platon_squeeze_void_nr
_platon_squeeze_void_average_x
_platon_squeeze_void_average_y
_platon_squeeze_void_average_z
_platon_squeeze_void_volume
_platon_squeeze_void_count_electrons
_platon_squeeze_void_content
1 0.019 0.481 0.000 1314 194 ' '
2 0.338 0.838 0.500 1314 194 ' '
